data_4348704
loop_
_publ_author_name
'Milin, Eric'
'Bela\"id, Sabrina'
'Patinec, V\'eronique'
'Triki, Smail'
'Chastanet, Guillaume'
'Marchivie, Mathieu'

_publ_section_title
;
 Dinuclear Spin-Crossover Complexes Based on Tetradentate and Bridging
 Cyanocarbanion Ligands.
;
_journal_issue 17
_journal_name_full 'Inorganic chemistry'
_journal_page_first 9038
_journal_page_last 9046
_journal_paper_doi 10.1021/acs.inorgchem.6b01542
_journal_volume 55
_journal_year 2016
_chemical_formula_moiety 'C56 H36 Fe2 N20, 0.834(C H4 O)'
_chemical_formula_sum 'C56.83 H39.34 Fe2 N20 O0.83'
_chemical_formula_weight 1127.49
_space_group_crystal_system monoclinic
_space_group_IT_number 14
_space_group_name_Hall '-P 2yn'
_space_group_name_H-M_alt 'P 1 21/n 1'
_atom_sites_solution_hydrogens geom
_atom_sites_solution_primary direct
_audit_creation_date 2015-07-16
_audit_creation_method
;
Olex2 1.2
(compiled Jan 19 2015 12:28:14 for OlexSys, GUI svn.r4998)
;
_cell_angle_alpha 90
_cell_angle_beta 104.672(4)
_cell_angle_gamma 90
_cell_formula_units_Z 2
_cell_length_a 11.7269(5)
_cell_length_b 16.6966(6)
_cell_length_c 13.9317(6)
_cell_measurement_temperature 296.15
_cell_volume 2638.87(19)
_computing_cell_refinement
;
CrysAlisPro, Agilent Technologies,
Version 1.171.37.34i (release 04-08-2014 CrysAlis171 .NET)
(compiled Aug  4 2014,14:34:23)
;
_computing_data_collection
;
CrysAlisPro, Agilent Technologies,
Version 1.171.37.34i (release 04-08-2014 CrysAlis171 .NET)
(compiled Aug  4 2014,14:34:23)
;
_computing_data_reduction
;
CrysAlisPro, Agilent Technologies,
Version 1.171.37.34i (release 04-08-2014 CrysAlis171 .NET)
(compiled Aug  4 2014,14:34:23)
;
_computing_molecular_graphics 'Olex2 (Dolomanov et al., 2009)'
_computing_publication_material 'Olex2 (Dolomanov et al., 2009)'
_computing_structure_refinement 'ShelXL (Sheldrick, 2008)'
_computing_structure_solution 'ShelXS (Sheldrick, 2008)'
_diffrn_ambient_temperature 296.15
_diffrn_detector 'CCD plate'
_diffrn_detector_area_resol_mean 8.3622
_diffrn_detector_type 'Sapphire2, large Be window'
_diffrn_measured_fraction_theta_full 0.997
_diffrn_measured_fraction_theta_max 0.997
_diffrn_measurement_device 'four-circle diffractometer'
_diffrn_measurement_device_type 'Xcalibur, Sapphire2, large Be window'
_diffrn_measurement_method '\w and \f scans'
_diffrn_radiation_monochromator graphite
_diffrn_radiation_probe x-ray
_diffrn_radiation_type MoK\a
_diffrn_radiation_wavelength 0.71073
_diffrn_reflns_av_R_equivalents 0.0705
_diffrn_reflns_av_unetI/netI 0.0516
_diffrn_reflns_Laue_measured_fraction_full 0.997
_diffrn_reflns_Laue_measured_fraction_max 0.997
_diffrn_reflns_limit_h_max 14
_diffrn_reflns_limit_h_min -14
_diffrn_reflns_limit_k_max 20
_diffrn_reflns_limit_k_min -20
_diffrn_reflns_limit_l_max 16
_diffrn_reflns_limit_l_min -16
_diffrn_reflns_number 22679
_diffrn_reflns_point_group_measured_fraction_full 0.997
_diffrn_reflns_point_group_measured_fraction_max 0.997
_diffrn_reflns_theta_full 25.242
_diffrn_reflns_theta_max 25.248
_diffrn_reflns_theta_min 3.332
_diffrn_source 'Enhance (Mo) X-ray Source'
_diffrn_source_target Mo
_diffrn_source_type 'sealed X-ray tube'
_exptl_absorpt_coefficient_mu 0.612
_exptl_absorpt_correction_T_max 1
_exptl_absorpt_correction_T_min 0.51381
_exptl_absorpt_correction_type multi-scan
_exptl_absorpt_process_details
;
CrysAlisPro, Agilent Technologies,
Version 1.171.37.34i (release 04-08-2014 CrysAlis171 .NET)
(compiled Aug  4 2014,14:34:23)
Empirical absorption correction using spherical harmonics,
 implemented in SCALE3 ABSPACK scaling algorithm.
;
_exptl_crystal_colour red
_exptl_crystal_colour_primary red
_exptl_crystal_density_diffrn 1.419
_exptl_crystal_description prism
_exptl_crystal_F_000 1158
_exptl_crystal_size_max 0.22
_exptl_crystal_size_mid 0.15
_exptl_crystal_size_min 0.11
_refine_diff_density_max 0.397
_refine_diff_density_min -0.333
_refine_diff_density_rms 0.059
_refine_ls_extinction_method none
_refine_ls_goodness_of_fit_ref 1.047
_refine_ls_hydrogen_treatment constr
_refine_ls_matrix_type full
_refine_ls_number_parameters 373
_refine_ls_number_reflns 4765
_refine_ls_number_restraints 1
_refine_ls_restrained_S_all 1.049
_refine_ls_R_factor_all 0.0710
_refine_ls_R_factor_gt 0.0506
_refine_ls_shift/su_max 0.001
_refine_ls_shift/su_mean 0.000
_refine_ls_structure_factor_coef Fsqd
_refine_ls_weighting_details 'w=1/[\s^2^(Fo^2^)+(0.0664P)^2^+0.2792P] where P=(Fo^2^+2Fc^2^)/3'
_refine_ls_weighting_scheme calc
_refine_ls_wR_factor_gt 0.1223
_refine_ls_wR_factor_ref 0.1366
_reflns_Friedel_coverage 0.000
_reflns_number_gt 3591
_reflns_number_total 4765
_reflns_threshold_expression 'I > 2\s(I)'
_cod_data_source_file ic6b01542_si_002.cif
_cod_data_source_block compound1-MeOH-296K
_cod_database_code 4348704
_shelxl_version_number 2013-4
_shelx_space_group_comment
;
The symmetry employed for this shelxl refinement is uniquely defined
by the following loop, which should always be used as a source of
symmetry information in preference to the above space-group names.
They are only intended as comments.
;
_shelx_estimated_absorpt_t_max 0.936
_shelx_estimated_absorpt_t_min 0.877
_olex2_refinement_description
;
1. Fixed Uiso
 At 1.2 times of:
  All C(H) groups, All C(H,H) groups
 At 1.5 times of:
  All C(H,H,H) groups, All O(H) groups
2. Restrained distances
 O1-C30
 1.42 with sigma of 0.005
3. Others
 Sof(O1)=Sof(H1A)=Sof(C30)=Sof(H30A)=Sof(H30B)=Sof(H30C)=FVAR(1)
4.a Secondary CH2 refined with riding coordinates:
 C6(H6A,H6B), C7(H7A,H7B), C13(H13A,H13B)
4.b Aromatic/amide H refined with riding coordinates:
 C1(H1), C2(H2), C3(H3), C4(H4), C9(H9), C10(H10), C11(H11), C12(H12),
 C15(H15), C16(H16), C17(H17), C18(H18)
4.c Idealised Me refined as rotating group:
 C30(H30A,H30B,H30C)
4.d Idealised tetrahedral OH refined as rotating group:
 O1(H1A)
;
_olex2_submission_original_sample_id 'Compoud 1'
_olex2_submission_special_instructions 'No special instructions were received'

loop_
_space_group_symop_operation_xyz
'x, y, z'
'-x+1/2, y+1/2, -z+1/2'
'-x, -y, -z'
'x-1/2, -y-1/2, z-1/2'

loop_
_atom_site_label
_atom_site_type_symbol
_atom_site_fract_x
_atom_site_fract_y
_atom_site_fract_z
_atom_site_U_iso_or_equiv
_atom_site_adp_type
_atom_site_occupancy
_atom_site_site_symmetry_order
_atom_site_calc_flag
_atom_site_refinement_flags_posn
_atom_site_refinement_flags_occupancy
Fe1 Fe 0.38056(3) 0.64483(2) 0.81677(3) 0.04325(17) Uani 1 1 d . .
N1 N 0.4366(2) 0.69399(15) 0.70730(19) 0.0556(7) Uani 1 1 d . .
N2 N 0.3286(2) 0.55933(14) 0.71757(18) 0.0507(6) Uani 1 1 d . .
N3 N 0.2371(2) 0.70864(14) 0.76563(18) 0.0508(6) Uani 1 1 d . .
N4 N 0.4513(2) 0.74028(14) 0.89264(18) 0.0480(6) Uani 1 1 d . .
N5 N 0.5279(2) 0.58700(14) 0.86784(18) 0.0478(6) Uani 1 1 d . .
N6 N 0.6735(2) 0.40703(13) 1.07822(19) 0.0467(6) Uani 1 1 d . .
N7 N 0.8088(4) 0.28491(19) 0.9344(3) 0.1059(13) Uani 1 1 d . .
N8 N 1.0843(3) 0.43300(19) 0.8776(3) 0.0823(10) Uani 1 1 d . .
N9 N 0.9244(4) 0.5529(2) 0.6995(3) 0.1213(15) Uani 1 1 d . .
N10 N 0.8021(3) 0.70716(19) 0.9012(2) 0.0831(10) Uani 1 1 d . .
C1 C 0.2495(3) 0.50073(18) 0.7179(3) 0.0573(8) Uani 1 1 d . .
H1 H 0.2105 0.4998 0.7682 0.069 Uiso 1 1 calc R .
C2 C 0.2248(3) 0.4426(2) 0.6465(3) 0.0732(10) Uani 1 1 d . .
H2 H 0.1711 0.4023 0.6494 0.088 Uiso 1 1 calc R .
C3 C 0.2794(4) 0.4442(3) 0.5711(3) 0.0870(12) Uani 1 1 d . .
H3 H 0.2640 0.4047 0.5224 0.104 Uiso 1 1 calc R .
C4 C 0.3570(4) 0.5044(3) 0.5681(3) 0.0840(12) Uani 1 1 d . .
H4 H 0.3924 0.5076 0.5155 0.101 Uiso 1 1 calc R .
C5 C 0.3830(3) 0.5609(2) 0.6434(2) 0.0602(8) Uani 1 1 d . .
C6 C 0.4719(3) 0.6264(2) 0.6507(3) 0.0695(10) Uani 1 1 d . .
H6A H 0.5496 0.6071 0.6847 0.083 Uiso 1 1 calc R .
H6B H 0.4740 0.6442 0.5849 0.083 Uiso 1 1 calc R .
C7 C 0.3389(3) 0.7404(2) 0.6408(3) 0.0705(10) Uani 1 1 d . .
H7A H 0.3697 0.7907 0.6232 0.085 Uiso 1 1 calc R .
H7B H 0.3082 0.7104 0.5801 0.085 Uiso 1 1 calc R .
C8 C 0.2416(3) 0.75689(18) 0.6888(2) 0.0579(8) Uani 1 1 d . .
C9 C 0.1573(4) 0.8144(2) 0.6540(3) 0.0769(11) Uani 1 1 d . .
H9 H 0.1628 0.8478 0.6020 0.092 Uiso 1 1 calc R .
C10 C 0.0653(4) 0.8217(2) 0.6971(4) 0.0873(13) Uani 1 1 d . .
H10 H 0.0078 0.8605 0.6749 0.105 Uiso 1 1 calc R .
C11 C 0.0583(3) 0.7714(2) 0.7734(3) 0.0829(12) Uani 1 1 d . .
H11 H -0.0049 0.7746 0.8023 0.099 Uiso 1 1 calc R .
C12 C 0.1461(3) 0.7166(2) 0.8060(3) 0.0644(9) Uani 1 1 d . .
H12 H 0.1421 0.6833 0.8586 0.077 Uiso 1 1 calc R .
C13 C 0.5391(3) 0.7462(2) 0.7544(2) 0.0626(9) Uani 1 1 d . .
H13A H 0.6109 0.7146 0.7699 0.075 Uiso 1 1 calc R .
H13B H 0.5475 0.7882 0.7086 0.075 Uiso 1 1 calc R .
C14 C 0.5206(3) 0.78249(19) 0.8469(3) 0.0565(8) Uani 1 1 d . .
C15 C 0.5742(3) 0.8530(2) 0.8868(3) 0.0761(11) Uani 1 1 d . .
H15 H 0.6200 0.8821 0.8535 0.091 Uiso 1 1 calc R .
C16 C 0.5591(4) 0.8795(2) 0.9755(4) 0.0854(13) Uani 1 1 d . .
H16 H 0.5959 0.9263 1.0037 0.103 Uiso 1 1 calc R .
C17 C 0.4898(3) 0.8370(2) 1.0227(3) 0.0757(11) Uani 1 1 d . .
H17 H 0.4795 0.8541 1.0835 0.091 Uiso 1 1 calc R .
C18 C 0.4348(3) 0.76726(19) 0.9777(2) 0.0599(8) Uani 1 1 d . .
H18 H 0.3854 0.7391 1.0083 0.072 Uiso 1 1 calc R .
C20 C 0.8043(3) 0.49457(16) 0.8955(2) 0.0451(7) Uani 1 1 d . .
C21 C 0.7040(2) 0.49476(16) 0.9364(2) 0.0433(7) Uani 1 1 d . .
C22 C 0.8755(3) 0.42613(17) 0.9024(2) 0.0510(8) Uani 1 1 d . .
C23 C 0.8308(3) 0.56377(17) 0.8471(2) 0.0515(8) Uani 1 1 d . .
C24 C 0.6089(3) 0.54652(17) 0.8987(2) 0.0435(7) Uani 1 1 d . .
C25 C 0.6916(2) 0.44515(17) 1.0145(2) 0.0433(7) Uani 1 1 d . .
C26 C 0.8377(3) 0.3489(2) 0.9216(3) 0.0663(10) Uani 1 1 d . .
C27 C 0.9914(3) 0.43118(18) 0.8885(2) 0.0578(8) Uani 1 1 d . .
C28 C 0.8865(4) 0.5579(2) 0.7677(3) 0.0792(11) Uani 1 1 d . .
C29 C 0.8134(3) 0.6429(2) 0.8777(3) 0.0584(8) Uani 1 1 d . .
O1 O 0.6135(9) 0.3676(4) 0.5918(6) 0.119(4) Uani 0.417(7) 1 d D P
H1A H 0.6238 0.3197 0.6038 0.179 Uiso 0.417(7) 1 calc GR P
C30 C 0.6502(10) 0.4112(7) 0.6799(7) 0.106(4) Uani 0.417(7) 1 d D P
H30A H 0.6784 0.4627 0.6659 0.159 Uiso 0.417(7) 1 calc GR P
H30B H 0.7125 0.3828 0.7251 0.159 Uiso 0.417(7) 1 calc GR P
H30C H 0.5851 0.4179 0.7093 0.159 Uiso 0.417(7) 1 calc GR P

loop_
_atom_site_aniso_label
_atom_site_aniso_U_11
_atom_site_aniso_U_22
_atom_site_aniso_U_33
_atom_site_aniso_U_23
_atom_site_aniso_U_13
_atom_site_aniso_U_12
Fe1 0.0456(3) 0.0453(3) 0.0420(3) 0.00746(17) 0.0169(2) -0.00081(17)
N1 0.0590(16) 0.0626(17) 0.0479(15) 0.0070(12) 0.0186(12) -0.0105(13)
N2 0.0498(15) 0.0534(15) 0.0502(16) 0.0027(12) 0.0149(12) 0.0004(12)
N3 0.0537(15) 0.0486(14) 0.0477(15) 0.0025(11) 0.0086(12) -0.0033(11)
N4 0.0501(14) 0.0488(14) 0.0440(15) 0.0066(11) 0.0102(12) 0.0024(11)
N5 0.0476(15) 0.0520(15) 0.0495(15) 0.0074(12) 0.0228(12) -0.0009(12)
N6 0.0477(14) 0.0460(14) 0.0511(15) 0.0077(12) 0.0210(12) 0.0078(11)
N7 0.160(4) 0.0551(19) 0.138(3) 0.001(2) 0.103(3) 0.001(2)
N8 0.059(2) 0.089(2) 0.108(3) -0.0202(19) 0.0371(18) -0.0020(16)
N9 0.187(4) 0.101(3) 0.117(3) 0.024(2) 0.113(3) 0.014(3)
N10 0.105(3) 0.0538(18) 0.093(2) -0.0052(17) 0.0279(19) 0.0023(17)
C1 0.0535(19) 0.0552(19) 0.062(2) 0.0052(16) 0.0126(16) -0.0008(15)
C2 0.074(3) 0.059(2) 0.078(3) -0.003(2) 0.003(2) -0.0099(18)
C3 0.092(3) 0.080(3) 0.083(3) -0.025(2) 0.011(2) -0.008(2)
C4 0.093(3) 0.099(3) 0.066(3) -0.019(2) 0.030(2) 0.000(2)
C5 0.062(2) 0.068(2) 0.054(2) -0.0046(17) 0.0213(17) -0.0026(16)
C6 0.076(2) 0.093(3) 0.050(2) 0.0006(18) 0.0343(18) -0.0079(19)
C7 0.074(2) 0.079(2) 0.055(2) 0.0217(18) 0.0098(18) -0.0119(19)
C8 0.063(2) 0.0488(18) 0.053(2) 0.0061(15) -0.0009(16) -0.0100(15)
C9 0.082(3) 0.060(2) 0.072(3) 0.0136(19) -0.010(2) 0.001(2)
C10 0.080(3) 0.069(3) 0.096(3) -0.001(2) -0.009(2) 0.020(2)
C11 0.063(2) 0.082(3) 0.099(3) -0.003(2) 0.013(2) 0.016(2)
C12 0.060(2) 0.068(2) 0.066(2) 0.0056(17) 0.0173(18) 0.0068(17)
C13 0.062(2) 0.068(2) 0.061(2) 0.0126(17) 0.0214(17) -0.0177(17)
C14 0.0510(18) 0.0527(19) 0.062(2) 0.0113(16) 0.0081(16) -0.0061(14)
C15 0.072(3) 0.060(2) 0.092(3) 0.003(2) 0.013(2) -0.0125(18)
C16 0.085(3) 0.063(2) 0.094(3) -0.009(2) -0.004(3) -0.003(2)
C17 0.084(3) 0.073(2) 0.060(2) -0.011(2) 0.000(2) 0.016(2)
C18 0.064(2) 0.062(2) 0.049(2) 0.0022(16) 0.0049(16) 0.0078(16)
C20 0.0522(17) 0.0478(16) 0.0402(17) -0.0003(13) 0.0206(13) 0.0016(13)
C21 0.0447(16) 0.0457(16) 0.0446(17) 0.0085(13) 0.0210(13) 0.0035(12)
C22 0.0555(19) 0.0498(18) 0.056(2) -0.0012(14) 0.0285(15) 0.0020(14)
C23 0.064(2) 0.0483(17) 0.0516(19) 0.0069(14) 0.0310(15) 0.0017(14)
C24 0.0500(17) 0.0463(16) 0.0402(17) 0.0017(13) 0.0227(13) -0.0048(14)
C25 0.0421(16) 0.0436(16) 0.0484(18) -0.0002(14) 0.0191(13) 0.0029(12)
C26 0.084(3) 0.055(2) 0.078(3) 0.0003(18) 0.052(2) 0.0120(18)
C27 0.058(2) 0.057(2) 0.065(2) -0.0069(16) 0.0263(17) 0.0063(15)
C28 0.111(3) 0.061(2) 0.085(3) 0.013(2) 0.060(3) 0.002(2)
C29 0.055(2) 0.059(2) 0.065(2) 0.0091(17) 0.0232(17) -0.0035(15)
O1 0.160(9) 0.088(6) 0.118(7) 0.028(5) 0.051(6) 0.030(5)
C30 0.085(8) 0.161(12) 0.070(8) -0.002(7) 0.015(6) -0.021(7)

loop_
_atom_type_symbol
_atom_type_description
_atom_type_scat_dispersion_real
_atom_type_scat_dispersion_imag
_atom_type_scat_source
C C 0.0033 0.0016 'International Tables Vol C Tables 4.2.6.8 and 6.1.1.4'
H H 0.0000 0.0000 'International Tables Vol C Tables 4.2.6.8 and 6.1.1.4'
Fe Fe 0.3463 0.8444 'International Tables Vol C Tables 4.2.6.8 and 6.1.1.4'
N N 0.0061 0.0033 'International Tables Vol C Tables 4.2.6.8 and 6.1.1.4'
O O 0.0106 0.0060 'International Tables Vol C Tables 4.2.6.8 and 6.1.1.4'

loop_
_geom_angle_atom_site_label_1
_geom_angle_atom_site_label_2
_geom_angle_atom_site_label_3
_geom_angle
_geom_angle_site_symmetry_1
_geom_angle_site_symmetry_3
N2 Fe1 N1 82.21(10) . .
N2 Fe1 N4 166.42(11) . .
N3 Fe1 N1 85.22(11) . .
N3 Fe1 N2 93.11(10) . .
N3 Fe1 N4 87.78(10) . .
N4 Fe1 N1 84.36(10) . .
N5 Fe1 N1 92.88(10) . .
N5 Fe1 N2 89.14(10) . .
N5 Fe1 N3 176.82(10) . .
N5 Fe1 N4 89.50(10) . .
N6 Fe1 N1 177.91(10) 3_667 .
N6 Fe1 N2 95.94(10) 3_667 .
N6 Fe1 N3 95.87(10) 3_667 .
N6 Fe1 N4 97.45(10) 3_667 .
N6 Fe1 N5 86.12(9) 3_667 .
C6 N1 Fe1 106.44(19) . .
C6 N1 C13 111.9(3) . .
C7 N1 Fe1 109.9(2) . .
C7 N1 C6 109.6(3) . .
C7 N1 C13 112.0(2) . .
C13 N1 Fe1 106.84(18) . .
C1 N2 Fe1 127.8(2) . .
C5 N2 Fe1 113.7(2) . .
C5 N2 C1 118.5(3) . .
C8 N3 Fe1 114.1(2) . .
C12 N3 Fe1 127.1(2) . .
C12 N3 C8 118.1(3) . .
C14 N4 Fe1 112.9(2) . .
C18 N4 Fe1 128.0(2) . .
C18 N4 C14 119.0(3) . .
C24 N5 Fe1 173.6(2) . .
C25 N6 Fe1 170.0(2) . 3_667
N2 C1 H1 118.9 . .
N2 C1 C2 122.1(3) . .
C2 C1 H1 118.9 . .
C1 C2 H2 120.2 . .
C3 C2 C1 119.6(4) . .
C3 C2 H2 120.2 . .
C2 C3 H3 120.5 . .
C2 C3 C4 119.1(4) . .
C4 C3 H3 120.5 . .
C3 C4 H4 120.1 . .
C3 C4 C5 119.9(4) . .
C5 C4 H4 120.1 . .
N2 C5 C4 120.8(3) . .
N2 C5 C6 114.8(3) . .
C4 C5 C6 124.4(3) . .
N1 C6 C5 107.9(3) . .
N1 C6 H6A 110.1 . .
N1 C6 H6B 110.1 . .
C5 C6 H6A 110.1 . .
C5 C6 H6B 110.1 . .
H6A C6 H6B 108.4 . .
N1 C7 H7A 109.3 . .
N1 C7 H7B 109.3 . .
H7A C7 H7B 107.9 . .
C8 C7 N1 111.8(3) . .
C8 C7 H7A 109.3 . .
C8 C7 H7B 109.3 . .
N3 C8 C7 115.7(3) . .
N3 C8 C9 121.7(4) . .
C9 C8 C7 122.4(3) . .
C8 C9 H9 120.5 . .
C10 C9 C8 119.0(4) . .
C10 C9 H9 120.5 . .
C9 C10 H10 120.2 . .
C9 C10 C11 119.6(4) . .
C11 C10 H10 120.2 . .
C10 C11 H11 120.7 . .
C12 C11 C10 118.7(4) . .
C12 C11 H11 120.7 . .
N3 C12 C11 122.8(4) . .
N3 C12 H12 118.6 . .
C11 C12 H12 118.6 . .
N1 C13 H13A 109.7 . .
N1 C13 H13B 109.7 . .
H13A C13 H13B 108.2 . .
C14 C13 N1 109.9(3) . .
C14 C13 H13A 109.7 . .
C14 C13 H13B 109.7 . .
N4 C14 C13 115.6(3) . .
N4 C14 C15 121.4(4) . .
C15 C14 C13 122.9(3) . .
C14 C15 H15 120.4 . .
C16 C15 C14 119.2(4) . .
C16 C15 H15 120.4 . .
C15 C16 H16 120.1 . .
C17 C16 C15 119.8(4) . .
C17 C16 H16 120.1 . .
C16 C17 H17 120.7 . .
C16 C17 C18 118.6(4) . .
C18 C17 H17 120.7 . .
N4 C18 C17 121.8(4) . .
N4 C18 H18 119.1 . .
C17 C18 H18 119.1 . .
C22 C20 C21 120.6(3) . .
C22 C20 C23 120.0(3) . .
C23 C20 C21 119.4(3) . .
C24 C21 C20 120.5(2) . .
C24 C21 C25 115.1(2) . .
C25 C21 C20 124.4(3) . .
C20 C22 C26 123.2(3) . .
C20 C22 C27 120.9(3) . .
C26 C22 C27 115.9(3) . .
C20 C23 C28 121.0(3) . .
C20 C23 C29 123.6(3) . .
C29 C23 C28 115.2(3) . .
N5 C24 C21 177.6(3) . .
N6 C25 C21 175.0(3) . .
N7 C26 C22 177.4(4) . .
N8 C27 C22 178.1(4) . .
N9 C28 C23 175.6(5) . .
N10 C29 C23 178.1(4) . .
C30 O1 H1A 109.5 . .
O1 C30 H30A 109.5 . .
O1 C30 H30B 109.5 . .
O1 C30 H30C 109.5 . .
H30A C30 H30B 109.5 . .
H30A C30 H30C 109.5 . .
H30B C30 H30C 109.5 . .

loop_
_geom_bond_atom_site_label_1
_geom_bond_atom_site_label_2
_geom_bond_distance
_geom_bond_site_symmetry_2
Fe1 N6 1.939(3) 3_667
N1 Fe1 1.985(2) .
N2 Fe1 1.973(2) .
N3 Fe1 1.966(2) .
N4 Fe1 1.975(2) .
N5 Fe1 1.949(3) .
N6 Fe1 1.939(3) 3_667
C1 N2 1.349(4) .
C1 H1 0.9300 .
C1 C2 1.367(5) .
C2 H2 0.9300 .
C2 C3 1.361(5) .
C3 H3 0.9300 .
C3 C4 1.365(6) .
C4 H4 0.9300 .
C4 C5 1.386(5) .
C5 N2 1.345(4) .
C5 C6 1.496(5) .
C6 N1 1.494(4) .
C6 H6A 0.9700 .
C6 H6B 0.9700 .
C7 N1 1.494(4) .
C7 H7A 0.9700 .
C7 H7B 0.9700 .
C7 C8 1.487(5) .
C8 N3 1.352(4) .
C8 C9 1.375(5) .
C9 H9 0.9300 .
C9 C10 1.366(6) .
C10 H10 0.9300 .
C10 C11 1.373(6) .
C11 H11 0.9300 .
C11 C12 1.367(5) .
C12 N3 1.333(4) .
C12 H12 0.9300 .
C13 N1 1.496(4) .
C13 H13A 0.9700 .
C13 H13B 0.9700 .
C13 C14 1.489(5) .
C14 N4 1.351(4) .
C14 C15 1.384(5) .
C15 H15 0.9300 .
C15 C16 1.366(6) .
C16 H16 0.9300 .
C16 C17 1.366(6) .
C17 H17 0.9300 .
C17 C18 1.400(5) .
C18 N4 1.327(4) .
C18 H18 0.9300 .
C20 C21 1.431(4) .
C20 C22 1.404(4) .
C20 C23 1.411(4) .
C21 C24 1.404(4) .
C21 C25 1.405(4) .
C22 C26 1.410(4) .
C22 C27 1.423(5) .
C23 C28 1.424(5) .
C23 C29 1.418(5) .
C24 N5 1.156(3) .
C25 N6 1.155(3) .
C26 N7 1.149(4) .
C27 N8 1.138(4) .
C28 N9 1.150(5) .
C29 N10 1.140(4) .
O1 H1A 0.8200 .
O1 C30 1.397(5) .
C30 H30A 0.9600 .
C30 H30B 0.9600 .
C30 H30C 0.9600 .

loop_
_geom_hbond_atom_site_label_D
_geom_hbond_atom_site_label_H
_geom_hbond_atom_site_label_A
_geom_hbond_distance_DH
_geom_hbond_distance_HA
_geom_hbond_distance_DA
_geom_hbond_angle_DHA
_geom_hbond_site_symmetry_A
O1 H1A N10 0.82 2.08 2.849(8) 156.5 2_646

loop_
_geom_torsion_atom_site_label_1
_geom_torsion_atom_site_label_2
_geom_torsion_atom_site_label_3
_geom_torsion_atom_site_label_4
_geom_torsion
N1 C7 C8 N3 -20.3(4)
N1 C7 C8 C9 163.3(3)
N1 C13 C14 N4 26.7(4)
N1 C13 C14 C15 -155.9(3)
N2 C1 C2 C3 -1.4(5)
N2 C5 C6 N1 -27.3(4)
N3 C8 C9 C10 -1.4(5)
N4 C14 C15 C16 1.7(5)
C1 C2 C3 C4 -0.6(6)
C2 C1 N2 Fe1 -177.1(2)
C2 C1 N2 C5 1.2(5)
C2 C3 C4 C5 2.8(6)
C3 C4 C5 N2 -3.0(6)
C3 C4 C5 C6 176.1(4)
C4 C5 N2 Fe1 179.5(3)
C4 C5 N2 C1 1.0(5)
C4 C5 C6 N1 153.5(3)
C5 C6 N1 Fe1 40.2(3)
C5 C6 N1 C7 -78.6(3)
C5 C6 N1 C13 156.6(3)
C6 C5 N2 Fe1 0.3(4)
C6 C5 N2 C1 -178.2(3)
C7 C8 N3 Fe1 13.9(3)
C7 C8 N3 C12 -174.6(3)
C7 C8 C9 C10 174.8(3)
C8 C7 N1 Fe1 16.6(3)
C8 C7 N1 C6 133.3(3)
C8 C7 N1 C13 -102.0(3)
C8 C9 C10 C11 -0.5(6)
C9 C8 N3 Fe1 -169.7(2)
C9 C8 N3 C12 1.8(4)
C9 C10 C11 C12 1.8(6)
C10 C11 C12 N3 -1.4(6)
C11 C12 N3 Fe1 169.9(3)
C11 C12 N3 C8 -0.4(5)
C13 C14 N4 Fe1 -5.1(3)
C13 C14 N4 C18 177.2(3)
C13 C14 C15 C16 -175.5(3)
C14 C13 N1 Fe1 -34.2(3)
C14 C13 N1 C6 -150.3(3)
C14 C13 N1 C7 86.2(3)
C14 C15 C16 C17 -1.2(6)
C15 C14 N4 Fe1 177.4(3)
C15 C14 N4 C18 -0.2(4)
C15 C16 C17 C18 -0.7(6)
C16 C17 C18 N4 2.2(5)
C17 C18 N4 Fe1 -179.0(2)
C17 C18 N4 C14 -1.8(4)
C21 C20 C22 C26 19.1(5)
C21 C20 C22 C27 -162.0(3)
C21 C20 C23 C28 -149.3(3)
C21 C20 C23 C29 35.9(5)
C22 C20 C21 C24 -154.7(3)
C22 C20 C21 C25 25.0(5)
C22 C20 C23 C28 30.1(5)
C22 C20 C23 C29 -144.7(3)
C23 C20 C21 C24 24.7(4)
C23 C20 C21 C25 -155.5(3)
C23 C20 C22 C26 -160.3(3)
C23 C20 C22 C27 18.6(5)
